data_7124806
loop_
_publ_author_name
'Peralta, Ricardo A.'
'Campos-Reales-Pineda, Alberto'
'Pfeiffer, Heriberto'
'\'Alvarez, J Raziel'
'Z\'arate, J Antonio'
'Balmaseda, Jorge'
'Gonz\'alez-Zamora, Eduardo'
'Mart\'inez, Ana'
'Mart\'inez-Otero, Diego'
'Jancik, Vojtech'
'Ibarra, Ilich A.'

_publ_section_title
;
 CO2 capture enhancement in InOF-1 via the bottleneck effect of confined
 ethanol.
;
_journal_issue 67
_journal_name_full 'Chemical communications (Cambridge, England)'
_journal_page_first 10273
_journal_page_last 10276
_journal_paper_doi 10.1039/c6cc04734c
_journal_volume 52
_journal_year 2016
_chemical_formula_moiety 'C8 H4 In O5'
_chemical_formula_sum 'C8 H4 In O5'
_chemical_formula_weight 294.93
_chemical_name_systematic InOF-1
_space_group_crystal_system tetragonal
_space_group_IT_number 98
_space_group_name_Hall 'I 4bw 2bw'
_space_group_name_H-M_alt 'I 41 2 2'
_atom_sites_solution_hydrogens mixed
_atom_sites_solution_primary intrinsic-phasing
_atom_sites_solution_secondary difmap
_audit_creation_method SHELXL-2014/7
_audit_update_record
;
2016-05-01 deposited with the CCDC.
2016-07-29 downloaded from the CCDC.
;
_cell_angle_alpha 90
_cell_angle_beta 90
_cell_angle_gamma 90
_cell_formula_units_Z 8
_cell_length_a 15.4625(7)
_cell_length_b 15.4625(7)
_cell_length_c 12.3370(6)
_cell_measurement_reflns_used 4692
_cell_measurement_temperature 100(2)
_cell_measurement_theta_max 26.26
_cell_measurement_theta_min 2.63
_cell_volume 2949.6(2)
_computing_cell_refinement 'Bruker SAINT'
_computing_data_collection 'Bruker APEX2'
_computing_data_reduction 'Bruker SAINT'
_computing_molecular_graphics 'Bruker SHELXTL'
_computing_publication_material 'Bruker SHELXTL'
_computing_structure_refinement 'SHELXL-2014/7 (Sheldrick, 2014)'
_computing_structure_solution 'SHELXS-97 (Sheldrick 2008)'
_diffrn_ambient_temperature 100(2)
_diffrn_measured_fraction_theta_full 0.994
_diffrn_measured_fraction_theta_max 0.994
_diffrn_measurement_device_type 'Bruker APEX-II CCD'
_diffrn_measurement_method '\w scans'
_diffrn_radiation_type MoK\a
_diffrn_radiation_wavelength 0.71073
_diffrn_reflns_av_R_equivalents 0.0433
_diffrn_reflns_av_unetI/netI 0.0318
_diffrn_reflns_Laue_measured_fraction_full 0.994
_diffrn_reflns_Laue_measured_fraction_max 0.994
_diffrn_reflns_limit_h_max 17
_diffrn_reflns_limit_h_min -19
_diffrn_reflns_limit_k_max 16
_diffrn_reflns_limit_k_min -19
_diffrn_reflns_limit_l_max 15
_diffrn_reflns_limit_l_min -15
_diffrn_reflns_number 7409
_diffrn_reflns_point_group_measured_fraction_full 0.996
_diffrn_reflns_point_group_measured_fraction_max 0.997
_diffrn_reflns_theta_full 25.242
_diffrn_reflns_theta_max 26.333
_diffrn_reflns_theta_min 1.863
_diffrn_source 'Incoatec IuS'
_exptl_absorpt_coefficient_mu 1.597
_exptl_absorpt_correction_T_max 0.7454
_exptl_absorpt_correction_T_min 0.6887
_exptl_absorpt_correction_type multi-scan
_exptl_absorpt_process_details 'SADABS 2014/5, Sheldrick'
_exptl_crystal_colour colorless
_exptl_crystal_density_diffrn 1.328
_exptl_crystal_description prism
_exptl_crystal_F_000 1128
_exptl_crystal_recrystallization_method 'From synthesis'
_exptl_crystal_size_max 0.140
_exptl_crystal_size_mid 0.056
_exptl_crystal_size_min 0.046
_refine_diff_density_max 0.961
_refine_diff_density_min -0.359
_refine_diff_density_rms 0.068
_refine_ls_abs_structure_details
; 
 Refined as an inversion twin. 
;
_refine_ls_abs_structure_Flack 0.10(6)
_refine_ls_extinction_method none
_refine_ls_goodness_of_fit_ref 0.994
_refine_ls_hydrogen_treatment mixed
_refine_ls_matrix_type full
_refine_ls_number_parameters 74
_refine_ls_number_reflns 1517
_refine_ls_number_restraints 9
_refine_ls_restrained_S_all 0.992
_refine_ls_R_factor_all 0.0230
_refine_ls_R_factor_gt 0.0211
_refine_ls_shift/su_max 0.001
_refine_ls_shift/su_mean 0.000
_refine_ls_structure_factor_coef Fsqd
_refine_ls_weighting_details 'w=1/[\s^2^(Fo^2^)+(0.0237P)^2^] where P=(Fo^2^+2Fc^2^)/3'
_refine_ls_weighting_scheme calc
_refine_ls_wR_factor_gt 0.0445
_refine_ls_wR_factor_ref 0.0451
_reflns_Friedel_coverage 0.703
_reflns_Friedel_fraction_full 1.000
_reflns_Friedel_fraction_max 1.000
_reflns_number_gt 1420
_reflns_number_total 1517
_reflns_threshold_expression 'I > 2\s(I)'
_cod_data_source_file c6cc04734c2.cif
_cod_data_source_block InOF-1A
_cod_original_cell_volume 2949.6(3)
_cod_database_code 7124806
_shelx_shelxl_version_number 2014/7
_shelx_space_group_comment
; 
The symmetry employed for this shelxl refinement is uniquely defined 
by the following loop, which should always be used as a source of 
symmetry information in preference to the above space-group names. 
They are only intended as comments. 
;
_shelx_estimated_absorpt_t_min 0.807
_shelx_estimated_absorpt_t_max 0.930
_platon_squeeze_void_probe_radius 1.20

loop_
_space_group_symop_operation_xyz
'x, y, z'
'-x+1/2, -y+1/2, z+1/2'
'-y, x+1/2, z+1/4'
'y+1/2, -x, z+3/4'
'-x+1/2, y, -z+3/4'
'x, -y+1/2, -z+1/4'
'y+1/2, x+1/2, -z+1/2'
'-y, -x, -z'
'x+1/2, y+1/2, z+1/2'
'-x+1, -y+1, z+1'
'-y+1/2, x+1, z+3/4'
'y+1, -x+1/2, z+5/4'
'-x+1, y+1/2, -z+5/4'
'x+1/2, -y+1, -z+3/4'
'y+1, x+1, -z+1'
'-y+1/2, -x+1/2, -z+1/2'

loop_
_atom_site_label
_atom_site_type_symbol
_atom_site_fract_x
_atom_site_fract_y
_atom_site_fract_z
_atom_site_U_iso_or_equiv
_atom_site_adp_type
_atom_site_occupancy
_atom_site_site_symmetry_order
_atom_site_calc_flag
_atom_site_refinement_flags_posn
_atom_site_refinement_flags_adp
_atom_site_refinement_flags_occupancy
_atom_site_disorder_assembly
_atom_site_disorder_group
In1 In 0.68709(2) 0.68709(2) 0.5000 0.01259(11) Uani 1 2 d DS T P . .
O1 O 0.6175(2) 0.6114(2) 0.38533(17) 0.0207(6) Uani 1 1 d . . . . .
O2 O 0.70891(16) 0.59401(18) 0.2432(2) 0.0237(6) Uani 1 1 d . . . . .
O3 O 0.7546(3) 0.7594(17) 0.6176(14) 0.021(4) Uani 0.5 1 d D U P A -1
H3 H 0.8058(18) 0.774(4) 0.606(3) 0.025 Uiso 0.5 1 d D U P B -1
C1 C 0.5000 0.5000 0.0613(4) 0.0293(13) Uani 1 2 d S T P . .
C2 C 0.5682(3) 0.5369(3) 0.1177(3) 0.0289(13) Uani 1 1 d . . . . .
H2 H 0.6157 0.5607 0.0790 0.035 Uiso 1 1 calc R U . . .
C3 C 0.5676(3) 0.5394(3) 0.2318(3) 0.0291(12) Uani 1 1 d . . . . .
C4 C 0.5000 0.5000 0.2873(4) 0.0282(13) Uani 1 2 d S T P . .
H4 H 0.5000 0.5000 0.3643 0.034 Uiso 1 2 calc R U P . .
C5 C 0.6378(3) 0.5841(3) 0.2915(3) 0.0231(10) Uani 1 1 d . . . . .

loop_
_atom_site_aniso_label
_atom_site_aniso_U_11
_atom_site_aniso_U_22
_atom_site_aniso_U_33
_atom_site_aniso_U_23
_atom_site_aniso_U_13
_atom_site_aniso_U_12
In1 0.01625(13) 0.01625(13) 0.00527(13) -0.00193(11) 0.00193(11) -0.00043(16)
O1 0.0214(18) 0.0323(19) 0.0083(10) -0.0043(13) 0.0004(12) -0.0091(12)
O2 0.0237(16) 0.0355(16) 0.0118(11) -0.0065(14) 0.0018(14) -0.0106(12)
O3 0.022(4) 0.025(9) 0.016(4) -0.013(6) 0.003(4) -0.003(4)
C1 0.038(5) 0.035(5) 0.015(3) 0.000 0.000 -0.012(3)
C2 0.033(3) 0.038(3) 0.0157(19) 0.0005(17) 0.0056(19) -0.011(2)
C3 0.035(3) 0.038(3) 0.014(2) -0.0012(17) 0.0004(18) -0.010(2)
C4 0.028(4) 0.045(5) 0.012(2) 0.000 0.000 -0.005(3)
C5 0.028(3) 0.028(3) 0.0130(16) -0.0010(16) -0.0010(16) -0.004(2)

loop_
_atom_type_symbol
_atom_type_description
_atom_type_scat_dispersion_real
_atom_type_scat_dispersion_imag
_atom_type_scat_source
C C 0.0033 0.0016 'International Tables Vol C Tables 4.2.6.8 and 6.1.1.4'
H H 0.0000 0.0000 'International Tables Vol C Tables 4.2.6.8 and 6.1.1.4'
O O 0.0106 0.0060 'International Tables Vol C Tables 4.2.6.8 and 6.1.1.4'
In In -0.7276 1.3100 'International Tables Vol C Tables 4.2.6.8 and 6.1.1.4'

loop_
_geom_angle_atom_site_label_1
_geom_angle_atom_site_label_2
_geom_angle_atom_site_label_3
_geom_angle
_geom_angle_site_symmetry_1
_geom_angle_site_symmetry_3
O3 In1 O1 94.8(7) . 15_445
O3 In1 O1 178.1(8) . .
O1 In1 O1 83.44(12) 15_445 .
O3 In1 O2 87.6(5) . 5_655
O1 In1 O2 92.70(13) 15_445 5_655
O1 In1 O2 92.04(13) . 5_655
O3 In1 O2 87.8(6) . 12_464
O1 In1 O2 92.04(13) 15_445 12_464
O1 In1 O2 92.70(13) . 12_464
O2 In1 O2 173.66(15) 5_655 12_464
C5 O1 In1 131.5(3) . .
C5 O2 In1 135.5(3) . 11_644
In1 O3 In1 119.8(3) 12_464 .
In1 O3 H3 119.7(12) 12_464 .
In1 O3 H3 119.5(11) . .
C2 C1 C2 119.8(5) . 10_554
C2 C1 C1 120.1(2) . 15_444
C2 C1 C1 120.1(2) 10_554 15_444
C1 C2 C3 120.6(4) . .
C1 C2 H2 119.7 . .
C3 C2 H2 119.7 . .
C4 C3 C2 119.0(4) . .
C4 C3 C5 120.6(3) . .
C2 C3 C5 120.4(4) . .
C3 C4 C3 121.0(5) . 10_554
C3 C4 H4 119.5 . .
C3 C4 H4 119.5 10_554 .
O2 C5 O1 127.3(4) . .
O2 C5 C3 117.4(3) . .
O1 C5 C3 115.3(4) . .

loop_
_geom_bond_atom_site_label_1
_geom_bond_atom_site_label_2
_geom_bond_distance
_geom_bond_site_symmetry_2
In1 O3 2.108(8) .
In1 O1 2.128(2) 15_445
In1 O1 2.128(2) .
In1 O2 2.160(2) 5_655
In1 O2 2.160(2) 12_464
O1 C5 1.271(4) .
O2 C5 1.260(5) .
O2 In1 2.160(2) 11_644
O3 In1 2.107(8) 12_464
O3 H3 0.838(7) .
C1 C2 1.386(5) .
C1 C2 1.386(5) 10_554
C1 C1 1.513(10) 15_444
C2 C3 1.408(5) .
C2 H2 0.9500 .
C3 C4 1.391(5) .
C3 C5 1.482(5) .
C4 C3 1.391(5) 10_554
C4 H4 0.9500 .

loop_
_platon_squeeze_void_nr
_platon_squeeze_void_average_x
_platon_squeeze_void_average_y
_platon_squeeze_void_average_z
_platon_squeeze_void_volume
_platon_squeeze_void_count_electrons
_platon_squeeze_void_content
1 0.250 0.750 -0.017 752 37 ' '
2 0.750 0.250 -0.016 752 37 ' '
